data_4515464
loop_
_publ_author_name
'Espinosa, Matthew R.'
'Charboneau, David J.'
'Garcia de Oliveira, Andr\'e'
'Hazari, Nilay'

_publ_section_title
;
 Controlling Selectivity in the Hydroboration of Carbon Dioxide to the
 Formic Acid, Formaldehyde, and Methanol Oxidation Levels
;
_journal_issue 1
_journal_name_full 'ACS Catalysis'
_journal_page_first 301
_journal_paper_doi 10.1021/acscatal.8b03894
_journal_volume 9
_journal_year 2018
_chemical_formula_moiety 'C9 H15 B O2'
_chemical_formula_sum 'C9 H15 B O2'
_chemical_formula_weight 166.02
_space_group_crystal_system tetragonal
_space_group_IT_number 142
_space_group_name_Hall '-I 4bd 2c'
_space_group_name_H-M_alt 'I 41/a c d :2'
_atom_sites_solution_hydrogens geom
_atom_sites_solution_primary SHELXT
_atom_sites_solution_secondary difmap
_audit_creation_method SHELXL-2014/7
_cell_angle_alpha 90
_cell_angle_beta 90
_cell_angle_gamma 90
_cell_formula_units_Z 32
_cell_length_a 13.2301(10)
_cell_length_b 13.2301(10)
_cell_length_c 38.893(5)
_cell_measurement_reflns_used 2602
_cell_measurement_temperature 93(2)
_cell_measurement_theta_max 66.5050
_cell_measurement_theta_min 4.5310
_cell_volume 6807.7(11)
_computing_cell_refinement 'CrysAlisPro 1.171.39.16b (Rigaku OD, 2015)'
_computing_data_collection 'CrysAlisPro 1.171.39.16b (Rigaku OD, 2015)'
_computing_data_reduction 'CrysAlisPro 1.171.39.16b (Rigaku OD, 2015)'
_computing_molecular_graphics 'Olex2 (Dolomanov et al., 2009)'
_computing_publication_material 'CIFTAB-2014/2 (Sheldrick, 2014)'
_computing_structure_refinement 'SHELXL-2014/7 (Sheldrick, 2014)'
_computing_structure_solution 'SHELXT-2014/5 (Sheldrick, 2014)'
_diffrn_ambient_temperature 93(2)
_diffrn_detector_area_resol_mean 22.2
_diffrn_measured_fraction_theta_full 1.000
_diffrn_measured_fraction_theta_max 1.000
_diffrn_measurement_device_type 'Rigaku Saturn 944+ CCD'
_diffrn_measurement_method \w
_diffrn_radiation_type CuK\a
_diffrn_radiation_wavelength 1.54184
_diffrn_reflns_av_R_equivalents 0.4641
_diffrn_reflns_av_unetI/netI 0.0738
_diffrn_reflns_Laue_measured_fraction_full 1.000
_diffrn_reflns_Laue_measured_fraction_max 1.000
_diffrn_reflns_limit_h_max 15
_diffrn_reflns_limit_h_min -15
_diffrn_reflns_limit_k_max 15
_diffrn_reflns_limit_k_min -15
_diffrn_reflns_limit_l_max 46
_diffrn_reflns_limit_l_min -46
_diffrn_reflns_number 82389
_diffrn_reflns_point_group_measured_fraction_full 1.000
_diffrn_reflns_point_group_measured_fraction_max 1.000
_diffrn_reflns_theta_full 66.591
_diffrn_reflns_theta_max 66.591
_diffrn_reflns_theta_min 4.548
_diffrn_source 'microfocus rotating anode'
_exptl_absorpt_coefficient_mu 0.690
_exptl_absorpt_correction_T_max 1.00000
_exptl_absorpt_correction_T_min 0.56627
_exptl_absorpt_correction_type multi-scan
_exptl_absorpt_process_details
; 
CrysAlisPro 1.171.39.16b (Rigaku Oxford Diffraction, 2015) 
Empirical absorption correction using spherical harmonics, 
 implemented in SCALE3 ABSPACK scaling algorithm. 
;
_exptl_crystal_colour Yellow
_exptl_crystal_density_diffrn 1.296
_exptl_crystal_description Plate
_exptl_crystal_F_000 2880
_exptl_crystal_size_max 0.100
_exptl_crystal_size_mid 0.080
_exptl_crystal_size_min 0.020
_refine_diff_density_max 0.562
_refine_diff_density_min -0.238
_refine_diff_density_rms 0.076
_refine_ls_extinction_method none
_refine_ls_goodness_of_fit_ref 1.030
_refine_ls_hydrogen_treatment constr
_refine_ls_matrix_type full
_refine_ls_number_parameters 110
_refine_ls_number_reflns 1507
_refine_ls_number_restraints 0
_refine_ls_restrained_S_all 1.030
_refine_ls_R_factor_all 0.1480
_refine_ls_R_factor_gt 0.0881
_refine_ls_shift/su_max 0.000
_refine_ls_shift/su_mean 0.000
_refine_ls_structure_factor_coef Fsqd
_refine_ls_weighting_details 'w=1/[\s^2^(Fo^2^)+(0.1426P)^2^] where P=(Fo^2^+2Fc^2^)/3'
_refine_ls_weighting_scheme calc
_refine_ls_wR_factor_gt 0.2151
_refine_ls_wR_factor_ref 0.2555
_reflns_Friedel_coverage 0.000
_reflns_number_gt 864
_reflns_number_total 1507
_reflns_threshold_expression 'I > 2\s(I)'
_cod_data_source_file cs8b03894_si_003.cif
_cod_data_source_block 007b-18064
_cod_original_cell_volume 6807.7(14)
_cod_original_sg_symbol_H-M 'I 41/a c d'
_cod_database_code 4515464
_shelx_shelxl_version_number 2014/7
_shelx_space_group_comment
; 
The symmetry employed for this shelxl refinement is uniquely defined 
by the following loop, which should always be used as a source of 
symmetry information in preference to the above space-group names. 
They are only intended as comments. 
;
_shelx_estimated_absorpt_t_min 0.934
_shelx_estimated_absorpt_t_max 0.986

loop_
_space_group_symop_operation_xyz
'x, y, z'
'-x+1/2, -y, z+1/2'
'-y+1/4, x+3/4, z+1/4'
'y+1/4, -x+1/4, z+3/4'
'-x+1/2, y, -z'
'x, -y, -z+1/2'
'y+1/4, x+3/4, -z+3/4'
'-y+1/4, -x+1/4, -z+1/4'
'x+1/2, y+1/2, z+1/2'
'-x+1, -y+1/2, z+1'
'-y+3/4, x+5/4, z+3/4'
'y+3/4, -x+3/4, z+5/4'
'-x+1, y+1/2, -z+1/2'
'x+1/2, -y+1/2, -z+1'
'y+3/4, x+5/4, -z+5/4'
'-y+3/4, -x+3/4, -z+3/4'
'-x, -y, -z'
'x-1/2, y, -z-1/2'
'y-1/4, -x-3/4, -z-1/4'
'-y-1/4, x-1/4, -z-3/4'
'x-1/2, -y, z'
'-x, y, z-1/2'
'-y-1/4, -x-3/4, z-3/4'
'y-1/4, x-1/4, z-1/4'
'-x+1/2, -y+1/2, -z+1/2'
'x, y+1/2, -z'
'y+1/4, -x-1/4, -z+1/4'
'-y+1/4, x+1/4, -z-1/4'
'x, -y+1/2, z+1/2'
'-x+1/2, y+1/2, z'
'-y+1/4, -x-1/4, z-1/4'
'y+1/4, x+1/4, z+1/4'

loop_
_atom_site_label
_atom_site_type_symbol
_atom_site_fract_x
_atom_site_fract_y
_atom_site_fract_z
_atom_site_U_iso_or_equiv
_atom_site_adp_type
_atom_site_occupancy
_atom_site_site_symmetry_order
_atom_site_calc_flag
_atom_site_refinement_flags_posn
_atom_site_refinement_flags_adp
_atom_site_refinement_flags_occupancy
O1 O 0.3302(2) 0.6669(2) 0.64831(8) 0.0335(9) Uani 1 1 d . . .
O2 O 0.4083(2) 0.7472(2) 0.68988(7) 0.0304(8) Uani 1 1 d . . .
C1 C 0.3958(3) 0.6695(4) 0.67145(11) 0.0327(11) Uani 1 1 d . . .
H1 H 0.4371 0.6119 0.6753 0.039 Uiso 1 1 calc R U .
C2 C 0.2149(4) 0.4875(3) 0.57874(12) 0.0363(12) Uani 1 1 d . . .
H2A H 0.2655 0.5010 0.5606 0.044 Uiso 1 1 calc R U .
H2B H 0.1477 0.4856 0.5676 0.044 Uiso 1 1 calc R U .
C3 C 0.2164(3) 0.5762(4) 0.60415(11) 0.0326(11) Uani 1 1 d . . .
H3 H 0.2131 0.6411 0.5910 0.039 Uiso 1 1 calc R U .
C4 C 0.1300(3) 0.5738(3) 0.63061(12) 0.0364(12) Uani 1 1 d . . .
H4A H 0.1312 0.6379 0.6437 0.044 Uiso 1 1 calc R U .
H4B H 0.0650 0.5712 0.6180 0.044 Uiso 1 1 calc R U .
C5 C 0.1325(4) 0.4864(4) 0.65605(12) 0.0403(12) Uani 1 1 d . . .
H5A H 0.1080 0.4247 0.6443 0.048 Uiso 1 1 calc R U .
H5B H 0.0852 0.5014 0.6751 0.048 Uiso 1 1 calc R U .
C6 C 0.5895(4) 0.8541(4) 0.76113(12) 0.0350(11) Uani 1 1 d . . .
H6A H 0.6467 0.8711 0.7458 0.042 Uiso 1 1 calc R U .
H6B H 0.5819 0.9102 0.7778 0.042 Uiso 1 1 calc R U .
C7 C 0.4929(3) 0.8476(3) 0.73940(10) 0.0301(10) Uani 1 1 d . . .
H7 H 0.4889 0.9089 0.7244 0.036 Uiso 1 1 calc R U .
C8 C 0.3946(3) 0.8394(4) 0.76033(12) 0.0352(11) Uani 1 1 d . . .
H8A H 0.3910 0.8976 0.7763 0.042 Uiso 1 1 calc R U .
H8B H 0.3366 0.8448 0.7443 0.042 Uiso 1 1 calc R U .
C9 C 0.3835(4) 0.7422(4) 0.78108(12) 0.0404(12) Uani 1 1 d . . .
H9A H 0.3128 0.7368 0.7892 0.048 Uiso 1 1 calc R U .
H9B H 0.4275 0.7467 0.8016 0.048 Uiso 1 1 calc R U .
B1 B 0.3216(4) 0.5716(4) 0.6250 0.0321(17) Uani 1 2 d S T P
B2 B 0.5000 0.7500 0.71546(18) 0.0258(14) Uani 1 2 d S T P

loop_
_atom_site_aniso_label
_atom_site_aniso_U_11
_atom_site_aniso_U_22
_atom_site_aniso_U_33
_atom_site_aniso_U_23
_atom_site_aniso_U_13
_atom_site_aniso_U_12
O1 0.0359(18) 0.0294(17) 0.0352(18) -0.0015(14) -0.0026(14) -0.0013(14)
O2 0.0314(17) 0.0297(16) 0.0301(16) -0.0012(14) -0.0040(13) 0.0014(14)
C1 0.028(2) 0.031(3) 0.038(3) -0.002(2) 0.001(2) -0.0012(19)
C2 0.040(3) 0.032(3) 0.037(3) -0.001(2) -0.007(2) -0.003(2)
C3 0.036(3) 0.028(3) 0.033(2) 0.005(2) -0.004(2) 0.0018(19)
C4 0.031(3) 0.032(3) 0.047(3) -0.006(2) -0.001(2) -0.004(2)
C5 0.036(3) 0.045(3) 0.040(3) 0.002(2) 0.002(2) 0.001(2)
C6 0.033(3) 0.036(3) 0.036(2) -0.005(2) -0.005(2) -0.004(2)
C7 0.032(2) 0.027(2) 0.031(2) 0.0025(18) -0.002(2) -0.0026(19)
C8 0.032(2) 0.035(3) 0.038(3) -0.009(2) 0.003(2) 0.002(2)
C9 0.036(3) 0.047(3) 0.038(3) -0.002(2) 0.012(2) -0.005(2)
B1 0.034(2) 0.034(2) 0.028(4) -0.004(2) 0.004(2) -0.002(3)
B2 0.023(3) 0.029(4) 0.025(3) 0.000 0.000 -0.005(3)

loop_
_atom_type_symbol
_atom_type_description
_atom_type_scat_dispersion_real
_atom_type_scat_dispersion_imag
_atom_type_scat_source
C C 0.0181 0.0091 'International Tables Vol C Tables 4.2.6.8 and 6.1.1.4'
H H 0.0000 0.0000 'International Tables Vol C Tables 4.2.6.8 and 6.1.1.4'
B B 0.0090 0.0039 'International Tables Vol C Tables 4.2.6.8 and 6.1.1.4'
O O 0.0492 0.0322 'International Tables Vol C Tables 4.2.6.8 and 6.1.1.4'

loop_
_geom_angle_atom_site_label_1
_geom_angle_atom_site_label_2
_geom_angle_atom_site_label_3
_geom_angle
_geom_angle_site_symmetry_1
_geom_angle_site_symmetry_3
C1 O1 B1 119.4(3) . .
C1 O2 B2 118.7(3) . .
O1 C1 O2 121.4(4) . .
O1 C1 H1 119.3 . .
O2 C1 H1 119.3 . .
C3 C2 C5 116.2(4) . 15_445
C3 C2 H2A 108.2 . .
C5 C2 H2A 108.2 15_445 .
C3 C2 H2B 108.2 . .
C5 C2 H2B 108.2 15_445 .
H2A C2 H2B 107.4 . .
C2 C3 C4 113.9(4) . .
C2 C3 B1 107.8(3) . .
C4 C3 B1 107.7(3) . .
C2 C3 H3 109.1 . .
C4 C3 H3 109.1 . .
B1 C3 H3 109.1 . .
C5 C4 C3 115.7(4) . .
C5 C4 H4A 108.3 . .
C3 C4 H4A 108.3 . .
C5 C4 H4B 108.3 . .
C3 C4 H4B 108.3 . .
H4A C4 H4B 107.4 . .
C4 C5 C2 114.3(4) . 15_445
C4 C5 H5A 108.7 . .
C2 C5 H5A 108.7 15_445 .
C4 C5 H5B 108.7 . .
C2 C5 H5B 108.7 15_445 .
H5A C5 H5B 107.6 . .
C9 C6 C7 115.2(4) 10_564 .
C9 C6 H6A 108.5 10_564 .
C7 C6 H6A 108.5 . .
C9 C6 H6B 108.5 10_564 .
C7 C6 H6B 108.5 . .
H6A C6 H6B 107.5 . .
C6 C7 C8 114.6(4) . .
C6 C7 B2 108.5(3) . .
C8 C7 B2 107.5(3) . .
C6 C7 H7 108.7 . .
C8 C7 H7 108.7 . .
B2 C7 H7 108.7 . .
C9 C8 C7 114.9(4) . .
C9 C8 H8A 108.5 . .
C7 C8 H8A 108.5 . .
C9 C8 H8B 108.5 . .
C7 C8 H8B 108.5 . .
H8A C8 H8B 107.5 . .
C8 C9 C6 114.2(4) . 10_564
C8 C9 H9A 108.7 . .
C6 C9 H9A 108.7 10_564 .
C8 C9 H9B 108.7 . .
C6 C9 H9B 108.7 10_564 .
H9A C9 H9B 107.6 . .
O1 B1 O1 102.7(5) 15_445 .
O1 B1 C3 113.81(19) 15_445 .
O1 B1 C3 109.0(2) . .
O1 B1 C3 109.0(2) 15_445 15_445
O1 B1 C3 113.81(19) . 15_445
C3 B1 C3 108.6(5) . 15_445
O2 B2 O2 101.3(4) 10_564 .
O2 B2 C7 113.34(19) 10_564 .
O2 B2 C7 110.11(19) . .
O2 B2 C7 110.11(19) 10_564 10_564
O2 B2 C7 113.35(19) . 10_564
C7 B2 C7 108.6(5) . 10_564

loop_
_geom_bond_atom_site_label_1
_geom_bond_atom_site_label_2
_geom_bond_distance
_geom_bond_site_symmetry_2
O1 C1 1.251(5) .
O1 B1 1.558(6) .
O2 C1 1.264(5) .
O2 B2 1.569(5) .
C1 H1 0.9500 .
C2 C3 1.535(6) .
C2 C5 1.536(7) 15_445
C2 H2A 0.9900 .
C2 H2B 0.9900 .
C3 C4 1.539(6) .
C3 B1 1.612(6) .
C3 H3 1.0000 .
C4 C5 1.522(7) .
C4 H4A 0.9900 .
C4 H4B 0.9900 .
C5 C2 1.536(7) 15_445
C5 H5A 0.9900 .
C5 H5B 0.9900 .
C6 C9 1.534(7) 10_564
C6 C7 1.535(6) .
C6 H6A 0.9900 .
C6 H6B 0.9900 .
C7 C8 1.538(6) .
C7 B2 1.595(6) .
C7 H7 1.0000 .
C8 C9 1.525(7) .
C8 H8A 0.9900 .
C8 H8B 0.9900 .
C9 C6 1.534(7) 10_564
C9 H9A 0.9900 .
C9 H9B 0.9900 .
B1 O1 1.558(6) 15_445
B1 C3 1.612(6) 15_445
B2 O2 1.569(5) 10_564
B2 C7 1.595(6) 10_564

loop_
_geom_torsion_atom_site_label_1
_geom_torsion_atom_site_label_2
_geom_torsion_atom_site_label_3
_geom_torsion_atom_site_label_4
_geom_torsion
_geom_torsion_site_symmetry_1
_geom_torsion_site_symmetry_4
B1 O1 C1 O2 176.7(4) . .
B2 O2 C1 O1 -173.0(4) . .
C5 C2 C3 C4 -67.3(5) 15_445 .
C5 C2 C3 B1 52.2(5) 15_445 .
C2 C3 C4 C5 65.8(5) . .
B1 C3 C4 C5 -53.7(5) . .
C3 C4 C5 C2 44.1(6) . 15_445
C9 C6 C7 C8 68.1(5) 10_564 .
C9 C6 C7 B2 -52.1(5) 10_564 .
C6 C7 C8 C9 -65.7(5) . .
B2 C7 C8 C9 55.1(5) . .
C7 C8 C9 C6 -45.6(6) . 10_564
C1 O1 B1 O1 -72.6(3) . 15_445
C1 O1 B1 C3 166.4(4) . .
C1 O1 B1 C3 45.0(6) . 15_445
C2 C3 B1 O1 60.3(5) . 15_445
C4 C3 B1 O1 -176.4(4) . 15_445
C2 C3 B1 O1 174.3(3) . .
C4 C3 B1 O1 -62.4(5) . .
C2 C3 B1 C3 -61.3(3) . 15_445
C4 C3 B1 C3 62.0(3) . 15_445
C1 O2 B2 O2 67.2(3) . 10_564
C1 O2 B2 C7 -172.6(4) . .
C1 O2 B2 C7 -50.7(5) . 10_564
C6 C7 B2 O2 -61.0(5) . 10_564
C8 C7 B2 O2 174.5(3) . 10_564
C6 C7 B2 O2 -173.7(3) . .
C8 C7 B2 O2 61.8(4) . .
C6 C7 B2 C7 61.7(3) . 10_564
C8 C7 B2 C7 -62.9(3) . 10_564
